data_4301463
loop_
_publ_author_name
'Koichiro Takao'
'Takafumi Takahashi'
'Yasuhisa Ikeda'

_publ_section_title
;
Complex Formation of Uranyl Ion with Triphenylphosphine Oxide and Its
Ligand Exchange Reaction in 1-Butyl-3-methylimidazolium
Nonafluorobutanesulfonate Ionic Liquid
;
_journal_name_full 'Inorganic Chemistry'
_journal_page_first 1744
_journal_page_last 1752
_journal_paper_doi 10.1021/ic8018666
_journal_volume 48
_journal_year 2009
_chemical_formula_moiety 'C72 H60 O6 P4 U, 2(Cl O4)'
_chemical_formula_sum 'C72 H60 Cl2 O14 P4 U'
_chemical_formula_weight 1582.01
_chemical_name_systematic
; 
 ? 
;
_space_group_IT_number 14
_symmetry_cell_setting monoclinic
_symmetry_Int_Tables_number 14
_symmetry_space_group_name_Hall '-P 2ybc'
_symmetry_space_group_name_H-M 'P 1 21/c 1'
_atom_sites_solution_hydrogens geom
_atom_sites_solution_primary direct
_atom_sites_solution_secondary difmap
_audit_creation_method SHELXL-97
_cell_angle_alpha 90.00
_cell_angle_beta 99.64(5)
_cell_angle_gamma 90.00
_cell_formula_units_Z 2
_cell_length_a 9.748(5)
_cell_length_b 24.977(12)
_cell_length_c 13.990(9)
_cell_measurement_reflns_used 27879
_cell_measurement_temperature 173(2)
_cell_measurement_theta_max 27.4
_cell_measurement_theta_min 3.1
_cell_volume 3358(3)
_computing_cell_refinement PROCESS-AUTO
_computing_data_collection PROCESS-AUTO
_computing_data_reduction CrystalStructure
_computing_structure_refinement 'SHELXL-97 (Sheldrick, 1997)'
_computing_structure_solution SIR92
_diffrn_ambient_temperature 173(2)
_diffrn_detector_area_resol_mean 10.00
_diffrn_measured_fraction_theta_full 0.996
_diffrn_measured_fraction_theta_max 0.996
_diffrn_measurement_device_type 'Rigaku RAXIS-RAPID'
_diffrn_measurement_method \w
_diffrn_radiation_monochromator graphite
_diffrn_radiation_source 'fine-focus sealed tube'
_diffrn_radiation_type MoK\a
_diffrn_radiation_wavelength 0.71075
_diffrn_reflns_av_R_equivalents 0.0715
_diffrn_reflns_av_sigmaI/netI 0.0541
_diffrn_reflns_limit_h_max 12
_diffrn_reflns_limit_h_min -12
_diffrn_reflns_limit_k_max 32
_diffrn_reflns_limit_k_min -32
_diffrn_reflns_limit_l_max 18
_diffrn_reflns_limit_l_min -18
_diffrn_reflns_number 31443
_diffrn_reflns_theta_full 27.42
_diffrn_reflns_theta_max 27.42
_diffrn_reflns_theta_min 3.06
_exptl_absorpt_coefficient_mu 2.657
_exptl_absorpt_correction_T_max 0.6913
_exptl_absorpt_correction_T_min 0.6185
_exptl_absorpt_correction_type numerical
_exptl_absorpt_process_details
;
    Higashi, T. (1999). Program for Absorption Correction.
    Rigaku Corporation, Tokyo, Japan.
;
_exptl_crystal_colour yellow
_exptl_crystal_density_diffrn 1.565
_exptl_crystal_density_method 'not measured'
_exptl_crystal_description block
_exptl_crystal_F_000 1580
_exptl_crystal_size_max 0.20
_exptl_crystal_size_mid 0.15
_exptl_crystal_size_min 0.15
_refine_diff_density_max 1.480
_refine_diff_density_min -0.951
_refine_diff_density_rms 0.112
_refine_ls_extinction_method none
_refine_ls_goodness_of_fit_ref 1.054
_refine_ls_hydrogen_treatment constr
_refine_ls_matrix_type full
_refine_ls_number_parameters 421
_refine_ls_number_reflns 7624
_refine_ls_number_restraints 0
_refine_ls_restrained_S_all 1.054
_refine_ls_R_factor_all 0.0867
_refine_ls_R_factor_gt 0.0487
_refine_ls_shift/su_max 0.000
_refine_ls_shift/su_mean 0.000
_refine_ls_structure_factor_coef Fsqd
_refine_ls_weighting_details 'calc w=1/[\s^2^(Fo^2^)+(0.0409P)^2^+10.4775P] where P=(Fo^2^+2Fc^2^)/3'
_refine_ls_weighting_scheme calc
_refine_ls_wR_factor_gt 0.0980
_refine_ls_wR_factor_ref 0.1100
_reflns_number_gt 5193
_reflns_number_total 7624
_reflns_threshold_expression >2sigma(I)
_cod_data_source_file ic8018666_si_001.cif
_cod_data_source_block shelxl
_cod_original_sg_symbol_H-M 'P 21/c'
_cod_database_code 4301463

loop_
_symmetry_equiv_pos_as_xyz
'x, y, z'
'-x, y+1/2, -z+1/2'
'-x, -y, -z'
'x, -y-1/2, z-1/2'

loop_
_atom_site_label
_atom_site_type_symbol
_atom_site_fract_x
_atom_site_fract_y
_atom_site_fract_z
_atom_site_U_iso_or_equiv
_atom_site_adp_type
_atom_site_occupancy
_atom_site_symmetry_multiplicity
_atom_site_calc_flag
_atom_site_refinement_flags
_atom_site_disorder_assembly
_atom_site_disorder_group
U1 U 0.0000 0.5000 0.5000 0.02621(9) Uani 1 2 d S . .
Cl1 Cl 0.38353(18) 0.69566(8) 0.89081(14) 0.0541(4) Uani 1 1 d . . .
P1 P -0.18682(15) 0.62949(6) 0.45002(12) 0.0329(3) Uani 1 1 d . . .
P2 P -0.05202(13) 0.50330(7) 0.75961(10) 0.0321(3) Uani 1 1 d . . .
O1 O 0.1441(4) 0.54191(16) 0.5366(3) 0.0402(10) Uani 1 1 d . . .
O2 O -0.1339(4) 0.57252(16) 0.4457(3) 0.0391(10) Uani 1 1 d . . .
O3 O -0.0650(4) 0.50892(15) 0.6506(3) 0.0380(10) Uani 1 1 d . . .
O4 O 0.4454(8) 0.7182(4) 0.8205(6) 0.137(4) Uani 1 1 d . . .
O5 O 0.3557(10) 0.6444(4) 0.8520(9) 0.174(5) Uani 1 1 d . . .
O6 O 0.4714(8) 0.6932(4) 0.9777(5) 0.124(3) Uani 1 1 d . . .
O7 O 0.2554(7) 0.7099(7) 0.8995(6) 0.246(8) Uani 1 1 d . . .
C1 C -0.0651(6) 0.6697(2) 0.5285(5) 0.0352(13) Uani 1 1 d . . .
C2 C 0.0125(7) 0.7106(3) 0.4948(6) 0.0477(16) Uani 1 1 d . . .
H2 H -0.0040 0.7202 0.4282 0.057 Uiso 1 1 calc R . .
C3 C 0.1141(7) 0.7372(3) 0.5594(6) 0.058(2) Uani 1 1 d . . .
H3 H 0.1677 0.7647 0.5364 0.069 Uiso 1 1 calc R . .
C4 C 0.1372(7) 0.7244(3) 0.6553(6) 0.060(2) Uani 1 1 d . . .
H4 H 0.2059 0.7430 0.6991 0.072 Uiso 1 1 calc R . .
C5 C 0.0606(8) 0.6842(3) 0.6883(6) 0.063(2) Uani 1 1 d . . .
H5 H 0.0775 0.6749 0.7551 0.076 Uiso 1 1 calc R . .
C6 C -0.0392(7) 0.6577(3) 0.6263(5) 0.0515(18) Uani 1 1 d . . .
H6 H -0.0919 0.6305 0.6508 0.062 Uiso 1 1 calc R . .
C7 C -0.2109(7) 0.6586(2) 0.3310(5) 0.0419(15) Uani 1 1 d . . .
C8 C -0.1039(10) 0.6526(3) 0.2785(6) 0.072(2) Uani 1 1 d . . .
H8 H -0.0250 0.6319 0.3051 0.086 Uiso 1 1 calc R . .
C9 C -0.1080(12) 0.6756(4) 0.1896(7) 0.085(3) Uani 1 1 d . . .
H9 H -0.0332 0.6708 0.1548 0.102 Uiso 1 1 calc R . .
C10 C -0.2198(14) 0.7052(4) 0.1517(7) 0.099(4) Uani 1 1 d . . .
H10 H -0.2231 0.7215 0.0900 0.119 Uiso 1 1 calc R . .
C11 C -0.3289(11) 0.7121(5) 0.2016(10) 0.121(5) Uani 1 1 d . . .
H11 H -0.4085 0.7319 0.1729 0.146 Uiso 1 1 calc R . .
C12 C -0.3233(8) 0.6898(4) 0.2955(7) 0.078(3) Uani 1 1 d . . .
H12 H -0.3950 0.6964 0.3323 0.094 Uiso 1 1 calc R . .
C13 C -0.3474(6) 0.6278(2) 0.4959(5) 0.0359(13) Uani 1 1 d . . .
C14 C -0.4086(8) 0.6736(3) 0.5224(9) 0.090(4) Uani 1 1 d . . .
H14 H -0.3665 0.7074 0.5158 0.108 Uiso 1 1 calc R . .
C15 C -0.5324(9) 0.6705(4) 0.5590(9) 0.103(4) Uani 1 1 d . . .
H15 H -0.5738 0.7025 0.5777 0.124 Uiso 1 1 calc R . .
C16 C -0.5939(7) 0.6237(3) 0.5683(6) 0.062(2) Uani 1 1 d . . .
H16 H -0.6783 0.6221 0.5936 0.075 Uiso 1 1 calc R . .
C17 C -0.5347(8) 0.5781(3) 0.5411(7) 0.068(2) Uani 1 1 d . . .
H17 H -0.5783 0.5446 0.5473 0.082 Uiso 1 1 calc R . .
C18 C -0.4113(7) 0.5801(3) 0.5046(6) 0.0536(19) Uani 1 1 d . . .
H18 H -0.3711 0.5480 0.4854 0.064 Uiso 1 1 calc R . .
C19 C 0.1262(6) 0.4922(3) 0.8132(5) 0.0410(15) Uani 1 1 d . . .
C20 C 0.2243(7) 0.5243(4) 0.7798(6) 0.068(2) Uani 1 1 d . . .
H20 H 0.1960 0.5508 0.7320 0.082 Uiso 1 1 calc R . .
C21 C 0.3636(8) 0.5172(4) 0.8169(8) 0.087(3) Uani 1 1 d . . .
H21 H 0.4315 0.5393 0.7953 0.105 Uiso 1 1 calc R . .
C22 C 0.4043(8) 0.4778(5) 0.8855(8) 0.089(3) Uani 1 1 d . . .
H22 H 0.5004 0.4724 0.9096 0.107 Uiso 1 1 calc R . .
C23 C 0.3082(9) 0.4470(4) 0.9182(8) 0.081(3) Uani 1 1 d . . .
H23 H 0.3366 0.4203 0.9658 0.097 Uiso 1 1 calc R . .
C24 C 0.1671(7) 0.4544(3) 0.8823(6) 0.061(2) Uani 1 1 d . . .
H24 H 0.0995 0.4330 0.9061 0.073 Uiso 1 1 calc R . .
C25 C -0.1130(6) 0.5625(2) 0.8116(5) 0.0354(14) Uani 1 1 d . . .
C26 C -0.2529(7) 0.5765(3) 0.7817(5) 0.0461(16) Uani 1 1 d . . .
H26 H -0.3129 0.5539 0.7387 0.055 Uiso 1 1 calc R . .
C27 C -0.3019(9) 0.6230(3) 0.8152(7) 0.065(2) Uani 1 1 d . . .
H27 H -0.3963 0.6329 0.7946 0.078 Uiso 1 1 calc R . .
C28 C -0.2174(10) 0.6553(3) 0.8778(6) 0.067(2) Uani 1 1 d . . .
H28 H -0.2533 0.6874 0.9003 0.081 Uiso 1 1 calc R . .
C29 C -0.0797(9) 0.6417(3) 0.9089(6) 0.062(2) Uani 1 1 d . . .
H29 H -0.0216 0.6640 0.9535 0.074 Uiso 1 1 calc R . .
C30 C -0.0267(8) 0.5952(3) 0.8746(5) 0.0473(16) Uani 1 1 d . . .
H30 H 0.0683 0.5859 0.8945 0.057 Uiso 1 1 calc R . .
C31 C -0.1583(6) 0.4491(2) 0.7877(5) 0.0347(14) Uani 1 1 d . . .
C32 C -0.2169(6) 0.4143(3) 0.7152(5) 0.0461(16) Uani 1 1 d . . .
H32 H -0.2017 0.4198 0.6506 0.055 Uiso 1 1 calc R . .
C33 C -0.2973(8) 0.3714(3) 0.7356(7) 0.064(2) Uani 1 1 d . . .
H33 H -0.3360 0.3473 0.6859 0.077 Uiso 1 1 calc R . .
C34 C -0.3205(7) 0.3643(3) 0.8301(7) 0.058(2) Uani 1 1 d . . .
H34 H -0.3745 0.3347 0.8447 0.070 Uiso 1 1 calc R . .
C35 C -0.2672(7) 0.3991(3) 0.9024(6) 0.0541(19) Uani 1 1 d . . .
H35 H -0.2858 0.3939 0.9663 0.065 Uiso 1 1 calc R . .
C36 C -0.1848(7) 0.4425(3) 0.8817(5) 0.0434(15) Uani 1 1 d . . .
H36 H -0.1476 0.4669 0.9314 0.052 Uiso 1 1 calc R . .

loop_
_atom_site_aniso_label
_atom_site_aniso_U_11
_atom_site_aniso_U_22
_atom_site_aniso_U_33
_atom_site_aniso_U_23
_atom_site_aniso_U_13
_atom_site_aniso_U_12
U1 0.02326(12) 0.02221(12) 0.03548(15) 0.00559(17) 0.01170(10) 0.00132(15)
Cl1 0.0440(9) 0.0642(11) 0.0575(11) -0.0130(9) 0.0187(8) -0.0124(8)
P1 0.0319(7) 0.0275(7) 0.0401(9) 0.0070(6) 0.0087(7) 0.0067(6)
P2 0.0283(6) 0.0333(7) 0.0361(7) 0.0028(8) 0.0093(5) -0.0006(8)
O1 0.038(2) 0.032(2) 0.052(3) 0.004(2) 0.012(2) -0.0067(18)
O2 0.043(2) 0.032(2) 0.043(3) 0.0050(19) 0.010(2) 0.0112(19)
O3 0.038(2) 0.037(3) 0.041(2) 0.0043(18) 0.0128(17) -0.0021(17)
O4 0.086(5) 0.234(11) 0.100(6) 0.066(7) 0.041(5) 0.022(6)
O5 0.133(8) 0.126(8) 0.256(13) -0.082(8) 0.013(8) -0.006(6)
O6 0.100(6) 0.178(9) 0.080(5) 0.032(5) -0.027(4) -0.033(5)
O7 0.051(4) 0.60(3) 0.089(6) -0.130(10) 0.016(4) 0.035(8)
C1 0.028(3) 0.034(3) 0.045(4) 0.012(3) 0.009(3) 0.004(2)
C2 0.047(4) 0.047(3) 0.050(4) 0.019(4) 0.010(3) 0.001(4)
C3 0.046(4) 0.049(4) 0.075(6) 0.019(4) 0.001(4) -0.015(3)
C4 0.044(4) 0.052(4) 0.075(6) 0.016(4) -0.014(4) -0.012(3)
C5 0.063(5) 0.069(5) 0.054(5) 0.017(4) 0.000(4) -0.018(4)
C6 0.051(4) 0.046(4) 0.057(4) 0.015(3) 0.006(3) -0.016(3)
C7 0.050(4) 0.032(3) 0.041(4) 0.009(3) 0.002(3) -0.001(3)
C8 0.099(7) 0.070(5) 0.051(5) 0.020(4) 0.027(5) 0.032(5)
C9 0.136(9) 0.067(5) 0.059(6) 0.017(5) 0.034(6) 0.012(6)
C10 0.139(11) 0.089(7) 0.060(6) 0.028(5) -0.009(7) -0.038(8)
C11 0.061(6) 0.127(9) 0.154(12) 0.103(9) -0.045(7) -0.023(6)
C12 0.036(4) 0.095(6) 0.098(7) 0.060(6) -0.008(4) -0.005(4)
C13 0.031(3) 0.031(3) 0.046(4) -0.007(3) 0.010(3) 0.000(2)
C14 0.054(5) 0.048(4) 0.183(11) -0.050(6) 0.060(6) -0.017(4)
C15 0.055(5) 0.070(6) 0.199(12) -0.075(7) 0.063(7) -0.024(4)
C16 0.033(3) 0.075(5) 0.082(6) -0.016(5) 0.019(4) -0.012(4)
C17 0.045(4) 0.042(4) 0.123(8) 0.007(5) 0.028(5) -0.005(3)
C18 0.041(4) 0.032(3) 0.091(6) -0.009(4) 0.019(4) -0.002(3)
C19 0.027(2) 0.047(4) 0.049(3) 0.000(3) 0.007(2) -0.001(3)
C20 0.039(4) 0.100(6) 0.065(5) 0.019(5) 0.006(4) -0.011(4)
C21 0.031(4) 0.125(9) 0.105(8) 0.012(7) 0.009(4) -0.019(4)
C22 0.032(4) 0.120(8) 0.109(8) -0.008(7) -0.009(5) 0.015(5)
C23 0.050(5) 0.072(6) 0.111(8) 0.019(5) -0.014(5) 0.017(4)
C24 0.039(4) 0.062(5) 0.078(6) 0.013(4) 0.000(4) 0.004(3)
C25 0.039(3) 0.032(3) 0.037(3) 0.004(3) 0.012(3) -0.003(3)
C26 0.040(3) 0.044(3) 0.056(4) -0.001(3) 0.012(3) 0.002(3)
C27 0.070(5) 0.051(4) 0.077(6) -0.004(4) 0.024(5) 0.021(4)
C28 0.095(7) 0.043(4) 0.069(6) -0.008(4) 0.029(5) 0.008(4)
C29 0.088(6) 0.042(4) 0.054(5) -0.011(3) 0.006(4) -0.001(4)
C30 0.053(4) 0.041(3) 0.044(4) 0.005(3) -0.001(3) -0.004(3)
C31 0.031(3) 0.032(3) 0.041(4) 0.003(3) 0.007(3) 0.002(2)
C32 0.039(3) 0.049(4) 0.051(4) 0.002(3) 0.011(3) -0.007(3)
C33 0.057(5) 0.058(4) 0.073(6) 0.002(4) -0.001(4) -0.024(4)
C34 0.039(4) 0.045(4) 0.091(6) 0.022(4) 0.009(4) -0.012(3)
C35 0.043(4) 0.057(4) 0.066(5) 0.025(4) 0.019(4) -0.001(3)
C36 0.039(3) 0.046(4) 0.045(4) 0.007(3) 0.011(3) -0.002(3)

loop_
_atom_type_symbol
_atom_type_description
_atom_type_scat_dispersion_real
_atom_type_scat_dispersion_imag
_atom_type_scat_source
C C 0.0033 0.0016 'International Tables Vol C Tables 4.2.6.8 and 6.1.1.4'
Cl Cl 0.1484 0.1585 'International Tables Vol C Tables 4.2.6.8 and 6.1.1.4'
H H 0.0000 0.0000 'International Tables Vol C Tables 4.2.6.8 and 6.1.1.4'
O O 0.0106 0.0060 'International Tables Vol C Tables 4.2.6.8 and 6.1.1.4'
P P 0.1023 0.0942 'International Tables Vol C Tables 4.2.6.8 and 6.1.1.4'
U U -9.6767 9.6646 'International Tables Vol C Tables 4.2.6.8 and 6.1.1.4'

loop_
_geom_angle_atom_site_label_1
_geom_angle_atom_site_label_2
_geom_angle_atom_site_label_3
_geom_angle
_geom_angle_site_symmetry_1
_geom_angle_site_symmetry_3
_geom_angle_publ_flag
O1 U1 O1 179.998(1) . 3_566 ?
O1 U1 O2 89.50(18) . 3_566 ?
O1 U1 O2 90.50(18) 3_566 3_566 ?
O1 U1 O2 90.50(18) . . ?
O1 U1 O2 89.50(18) 3_566 . ?
O2 U1 O2 179.999(1) 3_566 . ?
O1 U1 O3 90.27(18) . . ?
O1 U1 O3 89.73(18) 3_566 . ?
O2 U1 O3 90.13(14) 3_566 . ?
O2 U1 O3 89.88(14) . . ?
O1 U1 O3 89.73(18) . 3_566 ?
O1 U1 O3 90.27(18) 3_566 3_566 ?
O2 U1 O3 89.88(14) 3_566 3_566 ?
O2 U1 O3 90.12(14) . 3_566 ?
O3 U1 O3 180.00(5) . 3_566 ?
O7 Cl1 O4 119.7(8) . . ?
O7 Cl1 O6 113.0(5) . . ?
O4 Cl1 O6 112.0(5) . . ?
O7 Cl1 O5 99.0(8) . . ?
O4 Cl1 O5 100.3(7) . . ?
O6 Cl1 O5 110.9(7) . . ?
O2 P1 C1 110.9(3) . . ?
O2 P1 C13 108.4(3) . . ?
C1 P1 C13 108.9(3) . . ?
O2 P1 C7 109.6(3) . . ?
C1 P1 C7 108.2(3) . . ?
C13 P1 C7 110.8(3) . . ?
O3 P2 C31 109.7(3) . . ?
O3 P2 C19 110.3(3) . . ?
C31 P2 C19 110.3(3) . . ?
O3 P2 C25 110.7(3) . . ?
C31 P2 C25 107.0(3) . . ?
C19 P2 C25 108.8(3) . . ?
P1 O2 U1 155.3(3) . . ?
P2 O3 U1 156.8(3) . . ?
C6 C1 C2 118.2(6) . . ?
C6 C1 P1 118.7(5) . . ?
C2 C1 P1 123.0(5) . . ?
C1 C2 C3 119.8(7) . . ?
C1 C2 H2 120.1 . . ?
C3 C2 H2 120.1 . . ?
C4 C3 C2 120.6(7) . . ?
C4 C3 H3 119.7 . . ?
C2 C3 H3 119.7 . . ?
C3 C4 C5 119.6(7) . . ?
C3 C4 H4 120.2 . . ?
C5 C4 H4 120.2 . . ?
C6 C5 C4 120.7(7) . . ?
C6 C5 H5 119.6 . . ?
C4 C5 H5 119.6 . . ?
C5 C6 C1 121.2(6) . . ?
C5 C6 H6 119.4 . . ?
C1 C6 H6 119.4 . . ?
C8 C7 C12 119.9(7) . . ?
C8 C7 P1 117.1(5) . . ?
C12 C7 P1 122.7(6) . . ?
C7 C8 C9 122.0(9) . . ?
C7 C8 H8 119.0 . . ?
C9 C8 H8 119.0 . . ?
C10 C9 C8 119.2(10) . . ?
C10 C9 H9 120.4 . . ?
C8 C9 H9 120.4 . . ?
C9 C10 C11 120.7(9) . . ?
C9 C10 H10 119.6 . . ?
C11 C10 H10 119.6 . . ?
C10 C11 C12 120.4(9) . . ?
C10 C11 H11 119.8 . . ?
C12 C11 H11 119.8 . . ?
C7 C12 C11 117.7(9) . . ?
C7 C12 H12 121.2 . . ?
C11 C12 H12 121.2 . . ?
C18 C13 C14 118.7(6) . . ?
C18 C13 P1 119.6(5) . . ?
C14 C13 P1 121.7(5) . . ?
C13 C14 C15 120.0(7) . . ?
C13 C14 H14 120.0 . . ?
C15 C14 H14 120.0 . . ?
C16 C15 C14 121.1(7) . . ?
C16 C15 H15 119.5 . . ?
C14 C15 H15 119.5 . . ?
C15 C16 C17 119.4(7) . . ?
C15 C16 H16 120.3 . . ?
C17 C16 H16 120.3 . . ?
C16 C17 C18 120.6(7) . . ?
C16 C17 H17 119.7 . . ?
C18 C17 H17 119.7 . . ?
C13 C18 C17 120.3(6) . . ?
C13 C18 H18 119.8 . . ?
C17 C18 H18 119.8 . . ?
C24 C19 C20 120.2(6) . . ?
C24 C19 P2 123.5(5) . . ?
C20 C19 P2 116.3(5) . . ?
C21 C20 C19 119.3(8) . . ?
C21 C20 H20 120.4 . . ?
C19 C20 H20 120.4 . . ?
C20 C21 C22 120.1(8) . . ?
C20 C21 H21 120.0 . . ?
C22 C21 H21 120.0 . . ?
C23 C22 C21 120.3(7) . . ?
C23 C22 H22 119.8 . . ?
C21 C22 H22 119.8 . . ?
C22 C23 C24 120.0(9) . . ?
C22 C23 H23 120.0 . . ?
C24 C23 H23 120.0 . . ?
C19 C24 C23 120.1(8) . . ?
C19 C24 H24 120.0 . . ?
C23 C24 H24 120.0 . . ?
C30 C25 C26 120.2(6) . . ?
C30 C25 P2 122.6(5) . . ?
C26 C25 P2 117.1(5) . . ?
C27 C26 C25 119.1(7) . . ?
C27 C26 H26 120.4 . . ?
C25 C26 H26 120.4 . . ?
C26 C27 C28 121.0(8) . . ?
C26 C27 H27 119.5 . . ?
C28 C27 H27 119.5 . . ?
C27 C28 C29 120.6(7) . . ?
C27 C28 H28 119.7 . . ?
C29 C28 H28 119.7 . . ?
C28 C29 C30 119.6(7) . . ?
C28 C29 H29 120.2 . . ?
C30 C29 H29 120.2 . . ?
C25 C30 C29 119.5(7) . . ?
C25 C30 H30 120.2 . . ?
C29 C30 H30 120.2 . . ?
C36 C31 C32 119.9(6) . . ?
C36 C31 P2 120.2(5) . . ?
C32 C31 P2 119.9(5) . . ?
C31 C32 C33 120.8(7) . . ?
C31 C32 H32 119.6 . . ?
C33 C32 H32 119.6 . . ?
C32 C33 C34 118.9(7) . . ?
C32 C33 H33 120.5 . . ?
C34 C33 H33 120.5 . . ?
C35 C34 C33 121.4(7) . . ?
C35 C34 H34 119.3 . . ?
C33 C34 H34 119.3 . . ?
C34 C35 C36 119.7(7) . . ?
C34 C35 H35 120.2 . . ?
C36 C35 H35 120.2 . . ?
C31 C36 C35 119.2(7) . . ?
C31 C36 H36 120.4 . . ?
C35 C36 H36 120.4 . . ?

loop_
_geom_bond_atom_site_label_1
_geom_bond_atom_site_label_2
_geom_bond_distance
_geom_bond_site_symmetry_2
_geom_bond_publ_flag
U1 O1 1.758(4) . ?
U1 O1 1.758(4) 3_566 ?
U1 O2 2.286(4) 3_566 ?
U1 O2 2.287(4) . ?
U1 O3 2.310(4) . ?
U1 O3 2.310(4) 3_566 ?
Cl1 O7 1.324(7) . ?
Cl1 O4 1.359(7) . ?
Cl1 O6 1.366(7) . ?
Cl1 O5 1.399(9) . ?
P1 O2 1.518(4) . ?
P1 C1 1.785(6) . ?
P1 C13 1.789(6) . ?
P1 C7 1.796(7) . ?
P2 O3 1.516(4) . ?
P2 C31 1.788(6) . ?
P2 C19 1.795(6) . ?
P2 C25 1.793(6) . ?
C1 C6 1.382(9) . ?
C1 C2 1.399(8) . ?
C2 C3 1.393(10) . ?
C2 H2 0.9500 . ?
C3 C4 1.360(11) . ?
C3 H3 0.9500 . ?
C4 C5 1.375(10) . ?
C4 H4 0.9500 . ?
C5 C6 1.362(10) . ?
C5 H5 0.9500 . ?
C6 H6 0.9500 . ?
C7 C8 1.381(10) . ?
C7 C12 1.368(9) . ?
C8 C9 1.363(11) . ?
C8 H8 0.9500 . ?
C9 C10 1.350(14) . ?
C9 H9 0.9500 . ?
C10 C11 1.377(16) . ?
C10 H10 0.9500 . ?
C11 C12 1.419(13) . ?
C11 H11 0.9500 . ?
C12 H12 0.9500 . ?
C13 C18 1.360(8) . ?
C13 C14 1.368(9) . ?
C14 C15 1.389(11) . ?
C14 H14 0.9500 . ?
C15 C16 1.331(11) . ?
C15 H15 0.9500 . ?
C16 C17 1.358(10) . ?
C16 H16 0.9500 . ?
C17 C18 1.384(10) . ?
C17 H17 0.9500 . ?
C18 H18 0.9500 . ?
C19 C24 1.362(10) . ?
C19 C20 1.387(10) . ?
C20 C21 1.381(11) . ?
C20 H20 0.9500 . ?
C21 C22 1.386(14) . ?
C21 H21 0.9500 . ?
C22 C23 1.350(13) . ?
C22 H22 0.9500 . ?
C23 C24 1.395(10) . ?
C23 H23 0.9500 . ?
C24 H24 0.9500 . ?
C25 C30 1.380(9) . ?
C25 C26 1.401(9) . ?
C26 C27 1.370(9) . ?
C26 H26 0.9500 . ?
C27 C28 1.361(11) . ?
C27 H27 0.9500 . ?
C28 C29 1.382(11) . ?
C28 H28 0.9500 . ?
C29 C30 1.388(10) . ?
C29 H29 0.9500 . ?
C30 H30 0.9500 . ?
C31 C36 1.393(9) . ?
C31 C32 1.384(9) . ?
C32 C33 1.384(9) . ?
C32 H32 0.9500 . ?
C33 C34 1.388(11) . ?
C33 H33 0.9500 . ?
C34 C35 1.368(11) . ?
C34 H34 0.9500 . ?
C35 C36 1.408(9) . ?
C35 H35 0.9500 . ?
C36 H36 0.9500 . ?

loop_
_geom_torsion_atom_site_label_1
_geom_torsion_atom_site_label_2
_geom_torsion_atom_site_label_3
_geom_torsion_atom_site_label_4
_geom_torsion
_geom_torsion_site_symmetry_1
_geom_torsion_site_symmetry_2
_geom_torsion_site_symmetry_3
_geom_torsion_site_symmetry_4
_geom_torsion_publ_flag
C1 P1 O2 U1 20.7(7) . . . . ?
C13 P1 O2 U1 -98.8(6) . . . . ?
C7 P1 O2 U1 140.1(6) . . . . ?
O1 U1 O2 P1 -40.7(6) . . . . ?
O1 U1 O2 P1 139.3(6) 3_566 . . . ?
O2 U1 O2 P1 -145(9) 3_566 . . . ?
O3 U1 O2 P1 49.6(6) . . . . ?
O3 U1 O2 P1 -130.4(6) 3_566 . . . ?
C31 P2 O3 U1 -101.6(6) . . . . ?
C19 P2 O3 U1 20.1(7) . . . . ?
C25 P2 O3 U1 140.5(6) . . . . ?
O1 U1 O3 P2 -64.4(6) . . . . ?
O1 U1 O3 P2 115.6(6) 3_566 . . . ?
O2 U1 O3 P2 25.1(6) 3_566 . . . ?
O2 U1 O3 P2 -154.9(6) . . . . ?
O3 U1 O3 P2 -112(3) 3_566 . . . ?
O2 P1 C1 C6 -65.3(6) . . . . ?
C13 P1 C1 C6 53.9(6) . . . . ?
C7 P1 C1 C6 174.4(5) . . . . ?
O2 P1 C1 C2 110.1(5) . . . . ?
C13 P1 C1 C2 -130.6(5) . . . . ?
C7 P1 C1 C2 -10.1(6) . . . . ?
C6 C1 C2 C3 1.0(10) . . . . ?
P1 C1 C2 C3 -174.5(5) . . . . ?
C1 C2 C3 C4 -0.9(11) . . . . ?
C2 C3 C4 C5 0.7(12) . . . . ?
C3 C4 C5 C6 -0.8(13) . . . . ?
C4 C5 C6 C1 0.9(13) . . . . ?
C2 C1 C6 C5 -1.0(11) . . . . ?
P1 C1 C6 C5 174.7(6) . . . . ?
O2 P1 C7 C8 -47.4(7) . . . . ?
C1 P1 C7 C8 73.7(6) . . . . ?
C13 P1 C7 C8 -167.0(6) . . . . ?
O2 P1 C7 C12 138.6(6) . . . . ?
C1 P1 C7 C12 -100.3(7) . . . . ?
C13 P1 C7 C12 19.0(7) . . . . ?
C12 C7 C8 C9 -2.2(13) . . . . ?
P1 C7 C8 C9 -176.4(7) . . . . ?
C7 C8 C9 C10 0.2(15) . . . . ?
C8 C9 C10 C11 -0.3(17) . . . . ?
C9 C10 C11 C12 2.5(18) . . . . ?
C8 C7 C12 C11 4.2(13) . . . . ?
P1 C7 C12 C11 178.0(7) . . . . ?
C10 C11 C12 C7 -4.4(16) . . . . ?
O2 P1 C13 C18 -10.8(7) . . . . ?
C1 P1 C13 C18 -131.6(6) . . . . ?
C7 P1 C13 C18 109.5(6) . . . . ?
O2 P1 C13 C14 169.4(7) . . . . ?
C1 P1 C13 C14 48.7(8) . . . . ?
C7 P1 C13 C14 -70.2(8) . . . . ?
C18 C13 C14 C15 1.1(16) . . . . ?
P1 C13 C14 C15 -179.1(9) . . . . ?
C13 C14 C15 C16 -0.5(19) . . . . ?
C14 C15 C16 C17 -0.2(18) . . . . ?
C15 C16 C17 C18 0.3(16) . . . . ?
C14 C13 C18 C17 -1.1(13) . . . . ?
P1 C13 C18 C17 179.2(7) . . . . ?
C16 C17 C18 C13 0.4(15) . . . . ?
O3 P2 C19 C24 -134.9(6) . . . . ?
C31 P2 C19 C24 -13.6(7) . . . . ?
C25 P2 C19 C24 103.5(7) . . . . ?
O3 P2 C19 C20 44.5(7) . . . . ?
C31 P2 C19 C20 165.8(6) . . . . ?
C25 P2 C19 C20 -77.1(6) . . . . ?
C24 C19 C20 C21 0.5(13) . . . . ?
P2 C19 C20 C21 -178.9(7) . . . . ?
C19 C20 C21 C22 1.1(15) . . . . ?
C20 C21 C22 C23 -1.6(17) . . . . ?
C21 C22 C23 C24 0.7(17) . . . . ?
C20 C19 C24 C23 -1.5(12) . . . . ?
P2 C19 C24 C23 177.9(7) . . . . ?
C22 C23 C24 C19 0.9(15) . . . . ?
O3 P2 C25 C30 -115.4(5) . . . . ?
C31 P2 C25 C30 125.1(6) . . . . ?
C19 P2 C25 C30 6.0(6) . . . . ?
O3 P2 C25 C26 61.4(5) . . . . ?
C31 P2 C25 C26 -58.1(6) . . . . ?
C19 P2 C25 C26 -177.2(5) . . . . ?
C30 C25 C26 C27 0.5(10) . . . . ?
P2 C25 C26 C27 -176.3(6) . . . . ?
C25 C26 C27 C28 -0.8(12) . . . . ?
C26 C27 C28 C29 0.0(13) . . . . ?
C27 C28 C29 C30 1.1(12) . . . . ?
C26 C25 C30 C29 0.6(10) . . . . ?
P2 C25 C30 C29 177.3(5) . . . . ?
C28 C29 C30 C25 -1.4(11) . . . . ?
O3 P2 C31 C36 -167.6(5) . . . . ?
C19 P2 C31 C36 70.7(6) . . . . ?
C25 P2 C31 C36 -47.5(6) . . . . ?
O3 P2 C31 C32 11.0(6) . . . . ?
C19 P2 C31 C32 -110.7(5) . . . . ?
C25 P2 C31 C32 131.1(5) . . . . ?
C36 C31 C32 C33 -2.6(10) . . . . ?
P2 C31 C32 C33 178.8(6) . . . . ?
C31 C32 C33 C34 1.1(11) . . . . ?
C32 C33 C34 C35 0.9(12) . . . . ?
C33 C34 C35 C36 -1.2(11) . . . . ?
C32 C31 C36 C35 2.2(9) . . . . ?
P2 C31 C36 C35 -179.2(5) . . . . ?
C34 C35 C36 C31 -0.3(10) . . . . ?
